data_7704798
loop_
_publ_author_name
'S\'anchez, Pr\'axedes'
'Hern\'andez-Ju\'arez, Mart\'in'
'Rend\'on, Nuria'
'L\'opez-Serrano, Joaqu\'in'
'Santos, Laura L.'
'\'Alvarez, Eleuterio'
'Paneque, Margarita'
'Su\'arez, Andr\'es'

_publ_section_title
;
 Hydrogenation/dehydrogenation of N-heterocycles catalyzed by ruthenium
 complexes based on multimodal proton-responsive CNN(H) pincer ligands.
;
_journal_issue 28
_journal_name_full 'Dalton transactions (Cambridge, England : 2003)'
_journal_page_first 9583
_journal_page_last 9587
_journal_paper_doi 10.1039/d0dt02326d
_journal_volume 49
_journal_year 2020
_chemical_formula_moiety 'C45 H44 N4 O P Ru, B F4, 2(C H4 O)'
_chemical_formula_sum 'C47 H52 B F4 N4 O3 P Ru'
_chemical_formula_weight 939.77
_space_group_crystal_system triclinic
_space_group_IT_number 2
_space_group_name_Hall '-P 1'
_space_group_name_H-M_alt 'P -1'
_atom_sites_solution_hydrogens mixed
_audit_creation_method SHELXL-2016/6
_audit_update_record
;
2019-11-28 deposited with the CCDC.	2020-07-06 downloaded from the CCDC.
;
_cell_angle_alpha 70.0200(10)
_cell_angle_beta 80.3220(10)
_cell_angle_gamma 89.7150(10)
_cell_formula_units_Z 2
_cell_length_a 11.4403(2)
_cell_length_b 14.1416(2)
_cell_length_c 15.3495(2)
_cell_measurement_reflns_used 9759
_cell_measurement_temperature 193(2)
_cell_measurement_theta_max 30.48
_cell_measurement_theta_min 2.31
_cell_volume 2296.93(6)
_computing_cell_refinement 'Bruker SAINT'
_computing_data_collection 'Bruker APEX2'
_computing_data_reduction 'Bruker SAINT'
_computing_molecular_graphics 'Bruker SHELXTL'
_computing_publication_material 'Bruker SHELXTL'
_computing_structure_refinement 'SHELXL-2016/6 (Sheldrick, 2016)'
_computing_structure_solution 'SHELXS-97 (Sheldrick, 2008)'
_diffrn_ambient_temperature 193(2)
_diffrn_detector_area_resol_mean 8.26
_diffrn_measured_fraction_theta_full 0.999
_diffrn_measured_fraction_theta_max 0.999
_diffrn_measurement_device_type
;
 Bruker-Nonius X8kappa APEX II CCD area detector
;
_diffrn_measurement_method 'phi and omega scans with narrow frames'
_diffrn_radiation_monochromator graphite
_diffrn_radiation_source 'fine-focus sealed tube'
_diffrn_radiation_type MoK\a
_diffrn_radiation_wavelength 0.71073
_diffrn_reflns_av_R_equivalents 0.0152
_diffrn_reflns_av_unetI/netI 0.0119
_diffrn_reflns_Laue_measured_fraction_full 0.999
_diffrn_reflns_Laue_measured_fraction_max 0.999
_diffrn_reflns_limit_h_max 13
_diffrn_reflns_limit_h_min -13
_diffrn_reflns_limit_k_max 16
_diffrn_reflns_limit_k_min -16
_diffrn_reflns_limit_l_max 18
_diffrn_reflns_limit_l_min -14
_diffrn_reflns_number 38516
_diffrn_reflns_point_group_measured_fraction_full 0.999
_diffrn_reflns_point_group_measured_fraction_max 0.999
_diffrn_reflns_theta_full 25.242
_diffrn_reflns_theta_max 25.250
_diffrn_reflns_theta_min 2.305
_exptl_absorpt_coefficient_mu 0.436
_exptl_absorpt_correction_T_max 0.7461
_exptl_absorpt_correction_T_min 0.7069
_exptl_absorpt_correction_type multi-scan
_exptl_absorpt_process_details
;
program SADABS, Bruker (2001).
;
_exptl_crystal_colour colourless
_exptl_crystal_density_diffrn 1.359
_exptl_crystal_description prism
_exptl_crystal_F_000 972
_exptl_crystal_size_max 0.500
_exptl_crystal_size_mid 0.400
_exptl_crystal_size_min 0.300
_refine_diff_density_max 1.426
_refine_diff_density_min -0.779
_refine_diff_density_rms 0.068
_refine_ls_extinction_method none
_refine_ls_goodness_of_fit_ref 1.054
_refine_ls_hydrogen_treatment mixed
_refine_ls_matrix_type full
_refine_ls_number_parameters 605
_refine_ls_number_reflns 8314
_refine_ls_number_restraints 171
_refine_ls_restrained_S_all 1.109
_refine_ls_R_factor_all 0.0377
_refine_ls_R_factor_gt 0.0357
_refine_ls_shift/su_max 0.003
_refine_ls_shift/su_mean 0.000
_refine_ls_structure_factor_coef Fsqd
_refine_ls_weighting_details 'w=1/[\s^2^(Fo^2^)+(0.0502P)^2^+3.1665P] where P=(Fo^2^+2Fc^2^)/3'
_refine_ls_weighting_scheme calc
_refine_ls_wR_factor_gt 0.0943
_refine_ls_wR_factor_ref 0.0958
_reflns_Friedel_coverage 0.000
_reflns_number_gt 7889
_reflns_number_total 8314
_reflns_threshold_expression 'I > 2\s(I)'
_cod_data_source_file d0dt02326d3.cif
_cod_data_source_block 4b
_cod_depositor_comments 'Adding full bibliography for 7704797--7704798.cif.'
_cod_database_code 7704798
_shelx_shelxl_version_number 2016/6
_shelx_space_group_comment
; 
The symmetry employed for this shelxl refinement is uniquely defined 
by the following loop, which should always be used as a source of 
symmetry information in preference to the above space-group names. 
They are only intended as comments. 
;
_shelx_estimated_absorpt_t_min 0.811
_shelx_estimated_absorpt_t_max 0.880

loop_
_space_group_symop_operation_xyz
'x, y, z'
'-x, -y, -z'

loop_
_atom_site_label
_atom_site_type_symbol
_atom_site_fract_x
_atom_site_fract_y
_atom_site_fract_z
_atom_site_U_iso_or_equiv
_atom_site_adp_type
_atom_site_occupancy
_atom_site_site_symmetry_order
_atom_site_calc_flag
_atom_site_refinement_flags_posn
_atom_site_refinement_flags_adp
_atom_site_refinement_flags_occupancy
_atom_site_disorder_assembly
_atom_site_disorder_group
Ru1 Ru 0.36586(2) 0.09296(2) 0.67273(2) 0.02080(7) Uani 1 1 d D . . . .
H1RU H 0.4798(15) 0.104(2) 0.5914(13) 0.025 Uiso 1 1 d D U . . .
P1 P 0.20260(5) 0.06036(5) 0.80544(4) 0.02367(14) Uani 1 1 d . . . . .
O1 O 0.55058(18) 0.13847(15) 0.77150(14) 0.0412(5) Uani 1 1 d . U . . .
N1 N 0.39002(18) 0.32737(15) 0.58346(15) 0.0257(4) Uani 1 1 d . . . . .
N2 N 0.23745(18) 0.26107(15) 0.55755(14) 0.0252(4) Uani 1 1 d . . . . .
N3 N 0.27050(18) 0.04680(15) 0.58521(14) 0.0242(4) Uani 1 1 d . . . . .
N4 N 0.40264(18) -0.06758(15) 0.70949(15) 0.0258(4) Uani 1 1 d . . . . .
H4 H 0.335497 -0.108130 0.758502 0.031 Uiso 1 1 calc R U . . .
C1 C 0.3309(2) 0.23668(17) 0.60427(16) 0.0228(5) Uani 1 1 d . . . . .
C2 C 0.2377(2) 0.36396(19) 0.50976(19) 0.0329(6) Uani 1 1 d . . . . .
H2 H 0.181195 0.398283 0.473107 0.039 Uiso 1 1 calc R U . . .
C3 C 0.3330(2) 0.40501(19) 0.5255(2) 0.0345(6) Uani 1 1 d . . . . .
H3 H 0.357610 0.474552 0.501615 0.041 Uiso 1 1 calc R U . . .
C4 C 0.5070(2) 0.34170(17) 0.60224(18) 0.0263(5) Uani 1 1 d . . . . .
C5 C 0.5197(2) 0.36674(19) 0.68051(19) 0.0314(5) Uani 1 1 d . . . . .
C6 C 0.6352(3) 0.3773(2) 0.6956(2) 0.0366(6) Uani 1 1 d . . . . .
H6 H 0.646503 0.395867 0.747682 0.044 Uiso 1 1 calc R U . . .
C7 C 0.7333(3) 0.3616(2) 0.6376(2) 0.0382(6) Uani 1 1 d . . . . .
C8 C 0.7170(2) 0.34091(19) 0.5580(2) 0.0356(6) Uani 1 1 d . . . . .
H8 H 0.784304 0.332091 0.516491 0.043 Uiso 1 1 calc R U . . .
C9 C 0.6037(2) 0.33288(18) 0.53800(18) 0.0293(5) Uani 1 1 d . . . . .
C10 C 0.4142(3) 0.3794(3) 0.7478(2) 0.0469(7) Uani 1 1 d . . . . .
H10A H 0.354451 0.415918 0.712352 0.070 Uiso 1 1 calc R U . . .
H10B H 0.439494 0.417684 0.784655 0.070 Uiso 1 1 calc R U . . .
H10C H 0.380074 0.313023 0.790403 0.070 Uiso 1 1 calc R U . . .
C11 C 0.8569(3) 0.3677(3) 0.6595(3) 0.0601(10) Uani 1 1 d . . . . .
H11A H 0.858498 0.412722 0.695734 0.090 Uiso 1 1 calc R U . . .
H11B H 0.914113 0.394105 0.600467 0.090 Uiso 1 1 calc R U . . .
H11C H 0.877871 0.300371 0.696313 0.090 Uiso 1 1 calc R U . . .
C12 C 0.5875(3) 0.3207(2) 0.4470(2) 0.0379(6) Uani 1 1 d . . . . .
H12A H 0.536640 0.260004 0.460625 0.057 Uiso 1 1 calc R U . . .
H12B H 0.665027 0.314486 0.411544 0.057 Uiso 1 1 calc R U . . .
H12C H 0.550185 0.379753 0.409518 0.057 Uiso 1 1 calc R U . . .
C13 C 0.1431(2) 0.18907(18) 0.56260(18) 0.0274(5) Uani 1 1 d . . . . .
H13A H 0.089644 0.224193 0.518765 0.033 Uiso 1 1 calc R U . . .
H13B H 0.095779 0.165569 0.627089 0.033 Uiso 1 1 calc R U . . .
C14 C 0.1867(2) 0.09878(18) 0.53894(17) 0.0255(5) Uani 1 1 d . . . . .
C15 C 0.1387(2) 0.0674(2) 0.47566(19) 0.0328(6) Uani 1 1 d . . . . .
H15 H 0.082201 0.106161 0.441891 0.039 Uiso 1 1 calc R U . . .
C16 C 0.1741(3) -0.0209(2) 0.4622(2) 0.0375(6) Uani 1 1 d . . . . .
H16 H 0.141174 -0.043972 0.419672 0.045 Uiso 1 1 calc R U . . .
C17 C 0.2577(3) -0.0755(2) 0.51103(19) 0.0341(6) Uani 1 1 d . . . . .
H17 H 0.281876 -0.137022 0.503467 0.041 Uiso 1 1 calc R U . . .
C18 C 0.3055(2) -0.03890(18) 0.57131(17) 0.0270(5) Uani 1 1 d . . . . .
C19 C 0.4026(2) -0.09050(19) 0.62172(18) 0.0298(5) Uani 1 1 d . . . . .
H19A H 0.391293 -0.164243 0.637711 0.036 Uiso 1 1 calc R U . . .
H19B H 0.480382 -0.067972 0.579586 0.036 Uiso 1 1 calc R U . . .
C20 C 0.5162(2) -0.0962(2) 0.7452(2) 0.0330(6) Uani 1 1 d . . . . .
H20A H 0.517492 -0.073714 0.799498 0.040 Uiso 1 1 calc R U . . .
H20B H 0.583412 -0.060075 0.695155 0.040 Uiso 1 1 calc R U . . .
C21 C 0.5342(2) -0.2079(2) 0.77549(19) 0.0329(6) Uani 1 1 d . . . . .
C22 C 0.6012(3) -0.2509(2) 0.7165(2) 0.0476(7) Uani 1 1 d . . . . .
H22 H 0.638753 -0.209229 0.655330 0.057 Uiso 1 1 calc R U . . .
C23 C 0.6141(4) -0.3536(3) 0.7454(3) 0.0606(10) Uani 1 1 d . . . . .
H23 H 0.660570 -0.381989 0.704208 0.073 Uiso 1 1 calc R U . . .
C24 C 0.5598(4) -0.4148(3) 0.8337(3) 0.0667(11) Uani 1 1 d . . . . .
H24 H 0.568723 -0.485439 0.853540 0.080 Uiso 1 1 calc R U . . .
C25 C 0.4929(5) -0.3737(3) 0.8930(3) 0.0784(14) Uani 1 1 d . . . . .
H25 H 0.454723 -0.415956 0.953745 0.094 Uiso 1 1 calc R U . . .
C26 C 0.4807(4) -0.2701(3) 0.8644(2) 0.0589(10) Uani 1 1 d . . . . .
H26 H 0.435217 -0.241881 0.906198 0.071 Uiso 1 1 calc R U . . .
C27 C 0.0569(2) 0.01511(19) 0.79505(16) 0.0274(5) Uani 1 1 d . . . . .
C28 C 0.0542(2) -0.0661(2) 0.76268(18) 0.0325(6) Uani 1 1 d . . . . .
H28 H 0.126487 -0.093479 0.744730 0.039 Uiso 1 1 calc R U . . .
C29 C -0.0525(3) -0.1071(2) 0.7565(2) 0.0417(7) Uani 1 1 d . . . . .
H29 H -0.053616 -0.163497 0.736379 0.050 Uiso 1 1 calc R U . . .
C30 C -0.1576(3) -0.0653(3) 0.7799(2) 0.0480(8) Uani 1 1 d . . . . .
H30 H -0.230930 -0.092818 0.775300 0.058 Uiso 1 1 calc R U . . .
C31 C -0.1563(3) 0.0162(3) 0.8097(2) 0.0473(8) Uani 1 1 d . . . . .
H31 H -0.228524 0.045434 0.824402 0.057 Uiso 1 1 calc R U . . .
C32 C -0.0495(2) 0.0558(2) 0.81849(19) 0.0362(6) Uani 1 1 d . . . . .
H32 H -0.049391 0.110923 0.840578 0.043 Uiso 1 1 calc R U . . .
C33 C 0.2362(2) -0.04031(19) 0.90998(16) 0.0269(5) Uani 1 1 d . . . . .
C34 C 0.1639(3) -0.1274(2) 0.95873(19) 0.0343(6) Uani 1 1 d . . . . .
H34 H 0.091208 -0.136256 0.939496 0.041 Uiso 1 1 calc R U . . .
C35 C 0.1970(3) -0.2016(2) 1.0353(2) 0.0433(7) Uani 1 1 d . . . . .
H35 H 0.147526 -0.261294 1.067194 0.052 Uiso 1 1 calc R U . . .
C36 C 0.3006(3) -0.1895(2) 1.0653(2) 0.0446(7) Uani 1 1 d . . . . .
H36 H 0.321955 -0.240058 1.118374 0.054 Uiso 1 1 calc R U . . .
C37 C 0.3731(3) -0.1039(3) 1.0181(2) 0.0475(8) Uani 1 1 d . . . . .
H37 H 0.444824 -0.095330 1.038670 0.057 Uiso 1 1 calc R U . . .
C38 C 0.3419(3) -0.0299(2) 0.94062(19) 0.0406(7) Uani 1 1 d . . . . .
H38 H 0.393287 0.028515 0.907988 0.049 Uiso 1 1 calc R U . . .
C39 C 0.1656(2) 0.16522(19) 0.84788(18) 0.0295(5) Uani 1 1 d . . . . .
C40 C 0.1699(3) 0.1610(2) 0.9389(2) 0.0426(7) Uani 1 1 d . . . . .
H40 H 0.190938 0.100784 0.983230 0.051 Uiso 1 1 calc R U . . .
C41 C 0.1434(3) 0.2446(3) 0.9658(2) 0.0547(9) Uani 1 1 d . . . . .
H41 H 0.147938 0.241434 1.027984 0.066 Uiso 1 1 calc R U . . .
C42 C 0.1108(3) 0.3316(3) 0.9027(3) 0.0525(8) Uani 1 1 d . . . . .
H42 H 0.092763 0.388257 0.921406 0.063 Uiso 1 1 calc R U . . .
C43 C 0.1041(3) 0.3368(2) 0.8125(2) 0.0441(7) Uani 1 1 d . . . . .
H43 H 0.080449 0.396557 0.769304 0.053 Uiso 1 1 calc R U . . .
C44 C 0.1321(2) 0.2547(2) 0.7849(2) 0.0351(6) Uani 1 1 d . . . . .
H44 H 0.128475 0.259030 0.722275 0.042 Uiso 1 1 calc R U . . .
C45 C 0.4758(2) 0.12565(18) 0.73399(18) 0.0277(5) Uani 1 1 d . . . . .
B1A B 0.9964(4) 0.3450(3) 0.3509(3) 0.045(2) Uani 0.67 1 d D . P A 1
F1A F 0.9929(5) 0.3783(5) 0.4247(4) 0.0819(17) Uani 0.67 1 d D U P A 1
F2A F 0.9781(4) 0.4215(3) 0.2733(3) 0.1012(14) Uani 0.67 1 d D U P A 1
F3A F 0.9107(4) 0.2698(4) 0.3742(3) 0.0940(16) Uani 0.67 1 d D U P A 1
F4A F 1.1044(3) 0.3081(3) 0.3338(3) 0.0912(12) Uani 0.67 1 d D U P A 1
B1B B 0.9810(6) 0.3550(6) 0.3583(5) 0.048(5) Uani 0.33 1 d D . P B 2
F1B F 0.9985(12) 0.3934(10) 0.4241(9) 0.085(3) Uani 0.33 1 d D U P B 2
F2B F 0.8952(8) 0.4029(7) 0.3139(6) 0.094(2) Uani 0.33 1 d D U P B 2
F3B F 0.9484(8) 0.2568(7) 0.3999(8) 0.090(3) Uani 0.33 1 d D U P B 2
F4B F 1.0820(9) 0.3663(8) 0.2965(8) 0.140(3) Uani 0.33 1 d D U P B 2
O2 O 0.7808(3) 0.2567(2) 0.2382(2) 0.0700(7) Uani 1 1 d D U . . .
H2A H 0.811325 0.267921 0.279999 0.105 Uiso 1 1 calc R U . . .
C46 C 0.8205(6) 0.3341(4) 0.1499(4) 0.117(2) Uani 1 1 d D U . . .
H46A H 0.795924 0.399267 0.153774 0.176 Uiso 1 1 calc R U . . .
H46B H 0.785685 0.320570 0.100910 0.176 Uiso 1 1 calc R U . . .
H46C H 0.907328 0.335950 0.134120 0.176 Uiso 1 1 calc R U . . .
O3 O 0.1749(7) 0.5299(6) 0.1315(5) 0.191(3) Uani 1 1 d D U . . .
H3A H 0.136778 0.501633 0.186304 0.287 Uiso 1 1 calc R U . . .
C47 C 0.1653(8) 0.4669(7) 0.0756(6) 0.161(3) Uani 1 1 d D U . . .
H47A H 0.207011 0.405186 0.099756 0.241 Uiso 1 1 calc R U . . .
H47B H 0.201077 0.503494 0.009856 0.241 Uiso 1 1 calc R U . . .
H47C H 0.081404 0.449352 0.079423 0.241 Uiso 1 1 calc R U . . .

loop_
_atom_site_aniso_label
_atom_site_aniso_U_11
_atom_site_aniso_U_22
_atom_site_aniso_U_33
_atom_site_aniso_U_23
_atom_site_aniso_U_13
_atom_site_aniso_U_12
Ru1 0.02296(11) 0.01654(11) 0.02221(11) -0.00332(8) -0.00933(8) -0.00069(7)
P1 0.0255(3) 0.0214(3) 0.0225(3) -0.0044(2) -0.0067(2) -0.0011(2)
O1 0.0413(6) 0.0411(6) 0.0419(6) -0.0122(4) -0.0136(4) -0.0005(4)
N1 0.0276(11) 0.0174(10) 0.0314(11) -0.0054(8) -0.0095(9) 0.0002(8)
N2 0.0275(10) 0.0188(10) 0.0273(10) -0.0030(8) -0.0105(8) 0.0008(8)
N3 0.0261(10) 0.0204(10) 0.0239(10) -0.0029(8) -0.0085(8) -0.0032(8)
N4 0.0273(10) 0.0209(10) 0.0295(10) -0.0056(8) -0.0123(8) 0.0018(8)
C1 0.0240(11) 0.0216(11) 0.0218(11) -0.0056(9) -0.0055(9) -0.0008(9)
C2 0.0371(14) 0.0217(12) 0.0373(14) -0.0029(11) -0.0155(12) 0.0052(10)
C3 0.0382(15) 0.0174(12) 0.0443(15) -0.0025(11) -0.0154(12) 0.0026(10)
C4 0.0287(12) 0.0147(11) 0.0338(13) -0.0039(9) -0.0105(10) -0.0023(9)
C5 0.0378(14) 0.0214(12) 0.0333(13) -0.0058(10) -0.0092(11) -0.0043(10)
C6 0.0474(17) 0.0250(13) 0.0374(14) -0.0051(11) -0.0195(13) -0.0059(11)
C7 0.0357(15) 0.0235(13) 0.0519(17) -0.0028(12) -0.0205(13) -0.0019(11)
C8 0.0296(14) 0.0243(13) 0.0484(16) -0.0070(12) -0.0066(12) 0.0024(10)
C9 0.0332(13) 0.0162(11) 0.0357(13) -0.0045(10) -0.0082(11) 0.0000(10)
C10 0.0482(18) 0.0517(19) 0.0444(17) -0.0242(15) -0.0017(14) -0.0097(14)
C11 0.0426(19) 0.057(2) 0.081(3) -0.0131(19) -0.0329(18) 0.0000(16)
C12 0.0426(16) 0.0328(14) 0.0384(15) -0.0137(12) -0.0044(12) -0.0010(12)
C13 0.0247(12) 0.0248(12) 0.0312(13) -0.0045(10) -0.0116(10) -0.0007(10)
C14 0.0243(12) 0.0231(12) 0.0256(12) -0.0019(9) -0.0083(9) -0.0037(9)
C15 0.0324(14) 0.0326(14) 0.0322(13) -0.0051(11) -0.0151(11) -0.0033(11)
C16 0.0430(16) 0.0374(15) 0.0374(15) -0.0147(12) -0.0177(12) -0.0044(12)
C17 0.0415(15) 0.0285(13) 0.0360(14) -0.0132(11) -0.0124(12) -0.0005(11)
C18 0.0295(12) 0.0231(12) 0.0272(12) -0.0060(10) -0.0070(10) -0.0021(10)
C19 0.0352(14) 0.0251(12) 0.0329(13) -0.0121(10) -0.0117(11) 0.0049(10)
C20 0.0317(14) 0.0289(13) 0.0406(15) -0.0091(11) -0.0188(11) 0.0044(11)
C21 0.0323(14) 0.0304(14) 0.0385(14) -0.0097(11) -0.0176(11) 0.0085(11)
C22 0.0458(18) 0.0446(18) 0.0499(18) -0.0137(14) -0.0077(14) 0.0110(14)
C23 0.072(2) 0.052(2) 0.067(2) -0.0297(19) -0.0192(19) 0.0310(18)
C24 0.093(3) 0.0334(17) 0.074(3) -0.0134(17) -0.026(2) 0.0240(18)
C25 0.115(4) 0.041(2) 0.057(2) 0.0061(17) -0.004(2) 0.024(2)
C26 0.086(3) 0.0416(18) 0.0407(17) -0.0054(14) -0.0075(17) 0.0255(18)
C27 0.0270(12) 0.0298(13) 0.0210(11) -0.0025(10) -0.0055(9) -0.0024(10)
C28 0.0322(14) 0.0331(14) 0.0301(13) -0.0081(11) -0.0062(11) -0.0041(11)
C29 0.0444(17) 0.0455(17) 0.0348(15) -0.0112(13) -0.0115(13) -0.0124(13)
C30 0.0330(16) 0.070(2) 0.0398(16) -0.0141(15) -0.0133(13) -0.0128(15)
C31 0.0272(14) 0.070(2) 0.0419(16) -0.0157(15) -0.0073(12) 0.0032(14)
C32 0.0315(14) 0.0439(16) 0.0317(14) -0.0109(12) -0.0060(11) 0.0022(12)
C33 0.0306(13) 0.0271(12) 0.0206(11) -0.0047(10) -0.0053(10) 0.0009(10)
C34 0.0366(14) 0.0313(14) 0.0306(13) -0.0043(11) -0.0075(11) -0.0031(11)
C35 0.0554(19) 0.0316(15) 0.0330(15) 0.0003(12) -0.0058(13) -0.0032(13)
C36 0.0564(19) 0.0424(17) 0.0273(14) 0.0000(12) -0.0127(13) 0.0100(14)
C37 0.0450(17) 0.061(2) 0.0320(15) -0.0045(14) -0.0184(13) -0.0016(15)
C38 0.0421(16) 0.0446(16) 0.0286(14) -0.0013(12) -0.0129(12) -0.0102(13)
C39 0.0289(13) 0.0265(13) 0.0324(13) -0.0108(10) -0.0019(10) -0.0032(10)
C40 0.0544(18) 0.0372(16) 0.0360(15) -0.0138(13) -0.0046(13) -0.0029(13)
C41 0.071(2) 0.054(2) 0.0470(18) -0.0305(16) -0.0048(17) -0.0005(17)
C42 0.055(2) 0.0420(18) 0.067(2) -0.0335(17) 0.0004(17) -0.0003(15)
C43 0.0367(15) 0.0334(15) 0.0593(19) -0.0155(14) -0.0017(14) 0.0044(12)
C44 0.0328(14) 0.0328(14) 0.0388(15) -0.0120(12) -0.0045(11) 0.0035(11)
C45 0.0311(13) 0.0186(11) 0.0316(13) -0.0018(10) -0.0151(10) -0.0026(9)
B1A 0.035(4) 0.045(4) 0.042(4) -0.010(4) 0.012(3) -0.003(3)
F1A 0.064(3) 0.105(3) 0.098(3) -0.056(3) -0.029(2) 0.007(3)
F2A 0.131(4) 0.077(3) 0.080(3) 0.004(2) -0.043(3) 0.029(3)
F3A 0.094(3) 0.086(3) 0.099(3) -0.031(2) -0.012(3) -0.039(3)
F4A 0.074(2) 0.101(3) 0.090(3) -0.026(2) -0.009(2) 0.038(2)
B1B 0.049(9) 0.050(9) 0.062(11) -0.025(9) -0.046(8) 0.013(7)
F1B 0.073(5) 0.100(5) 0.104(6) -0.060(4) -0.024(5) -0.011(4)
F2B 0.091(4) 0.101(5) 0.085(4) -0.012(4) -0.042(4) 0.030(4)
F3B 0.083(4) 0.069(4) 0.112(5) -0.018(4) -0.032(4) 0.008(4)
F4B 0.117(5) 0.134(6) 0.127(5) -0.005(5) 0.006(5) 0.029(5)
O2 0.0696(8) 0.0692(8) 0.0709(8) -0.0238(4) -0.0128(4) 0.0033(4)
C46 0.125(4) 0.114(3) 0.116(3) -0.035(3) -0.039(3) -0.014(3)
O3 0.191(3) 0.191(3) 0.191(3) -0.0658(10) -0.0336(6) 0.0110(4)
C47 0.173(5) 0.176(5) 0.137(4) -0.057(3) -0.031(3) 0.002(3)

loop_
_atom_type_symbol
_atom_type_description
_atom_type_scat_dispersion_real
_atom_type_scat_dispersion_imag
_atom_type_scat_source
C C 0.0033 0.0016 'International Tables Vol C Tables 4.2.6.8 and 6.1.1.4'
H H 0.0000 0.0000 'International Tables Vol C Tables 4.2.6.8 and 6.1.1.4'
B B 0.0013 0.0007 'International Tables Vol C Tables 4.2.6.8 and 6.1.1.4'
N N 0.0061 0.0033 'International Tables Vol C Tables 4.2.6.8 and 6.1.1.4'
O O 0.0106 0.0060 'International Tables Vol C Tables 4.2.6.8 and 6.1.1.4'
F F 0.0171 0.0103 'International Tables Vol C Tables 4.2.6.8 and 6.1.1.4'
P P 0.1023 0.0942 'International Tables Vol C Tables 4.2.6.8 and 6.1.1.4'
Ru Ru -1.2594 0.8363 'International Tables Vol C Tables 4.2.6.8 and 6.1.1.4'

loop_
_geom_angle_atom_site_label_1
_geom_angle_atom_site_label_2
_geom_angle_atom_site_label_3
_geom_angle
_geom_angle_site_symmetry_1
_geom_angle_site_symmetry_3
_geom_angle_publ_flag
C45 Ru1 C1 95.24(10) . . ?
C45 Ru1 N3 167.91(10) . . ?
C1 Ru1 N3 88.71(8) . . ?
C45 Ru1 N4 96.49(9) . . ?
C1 Ru1 N4 164.20(9) . . ?
N3 Ru1 N4 77.74(7) . . ?
C45 Ru1 P1 94.41(8) . . ?
C1 Ru1 P1 96.71(7) . . ?
N3 Ru1 P1 96.47(6) . . ?
N4 Ru1 P1 92.90(6) . . ?
C45 Ru1 H1RU 83.6(9) . . ?
C1 Ru1 H1RU 89.2(9) . . ?
N3 Ru1 H1RU 85.1(9) . . ?
N4 Ru1 H1RU 81.6(9) . . ?
P1 Ru1 H1RU 173.9(9) . . ?
C39 P1 C27 102.88(12) . . ?
C39 P1 C33 103.68(12) . . ?
C27 P1 C33 102.08(11) . . ?
C39 P1 Ru1 116.61(8) . . ?
C27 P1 Ru1 118.70(8) . . ?
C33 P1 Ru1 110.93(8) . . ?
C1 N1 C3 110.8(2) . . ?
C1 N1 C4 125.63(19) . . ?
C3 N1 C4 122.6(2) . . ?
C1 N2 C2 111.9(2) . . ?
C1 N2 C13 124.36(19) . . ?
C2 N2 C13 123.6(2) . . ?
C18 N3 C14 119.2(2) . . ?
C18 N3 Ru1 114.70(16) . . ?
C14 N3 Ru1 125.92(16) . . ?
C19 N4 C20 110.5(2) . . ?
C19 N4 Ru1 105.24(14) . . ?
C20 N4 Ru1 115.53(15) . . ?
C19 N4 H4 108.5 . . ?
C20 N4 H4 108.5 . . ?
Ru1 N4 H4 108.5 . . ?
N1 C1 N2 103.48(19) . . ?
N1 C1 Ru1 133.52(17) . . ?
N2 C1 Ru1 122.69(17) . . ?
C3 C2 N2 106.3(2) . . ?
C3 C2 H2 126.9 . . ?
N2 C2 H2 126.9 . . ?
C2 C3 N1 107.6(2) . . ?
C2 C3 H3 126.2 . . ?
N1 C3 H3 126.2 . . ?
C9 C4 C5 122.4(2) . . ?
C9 C4 N1 117.4(2) . . ?
C5 C4 N1 120.1(2) . . ?
C4 C5 C6 117.2(3) . . ?
C4 C5 C10 122.0(2) . . ?
C6 C5 C10 120.9(3) . . ?
C7 C6 C5 122.2(3) . . ?
C7 C6 H6 118.9 . . ?
C5 C6 H6 118.9 . . ?
C6 C7 C8 118.8(3) . . ?
C6 C7 C11 120.7(3) . . ?
C8 C7 C11 120.5(3) . . ?
C7 C8 C9 121.2(3) . . ?
C7 C8 H8 119.4 . . ?
C9 C8 H8 119.4 . . ?
C4 C9 C8 118.0(2) . . ?
C4 C9 C12 121.1(2) . . ?
C8 C9 C12 120.8(3) . . ?
C5 C10 H10A 109.5 . . ?
C5 C10 H10B 109.5 . . ?
H10A C10 H10B 109.5 . . ?
C5 C10 H10C 109.5 . . ?
H10A C10 H10C 109.5 . . ?
H10B C10 H10C 109.5 . . ?
C7 C11 H11A 109.5 . . ?
C7 C11 H11B 109.5 . . ?
H11A C11 H11B 109.5 . . ?
C7 C11 H11C 109.5 . . ?
H11A C11 H11C 109.5 . . ?
H11B C11 H11C 109.5 . . ?
C9 C12 H12A 109.5 . . ?
C9 C12 H12B 109.5 . . ?
H12A C12 H12B 109.5 . . ?
C9 C12 H12C 109.5 . . ?
H12A C12 H12C 109.5 . . ?
H12B C12 H12C 109.5 . . ?
N2 C13 C14 114.2(2) . . ?
N2 C13 H13A 108.7 . . ?
C14 C13 H13A 108.7 . . ?
N2 C13 H13B 108.7 . . ?
C14 C13 H13B 108.7 . . ?
H13A C13 H13B 107.6 . . ?
N3 C14 C15 121.4(2) . . ?
N3 C14 C13 117.3(2) . . ?
C15 C14 C13 121.2(2) . . ?
C16 C15 C14 119.2(2) . . ?
C16 C15 H15 120.4 . . ?
C14 C15 H15 120.4 . . ?
C15 C16 C17 119.5(2) . . ?
C15 C16 H16 120.3 . . ?
C17 C16 H16 120.3 . . ?
C16 C17 C18 118.8(2) . . ?
C16 C17 H17 120.6 . . ?
C18 C17 H17 120.6 . . ?
N3 C18 C17 121.8(2) . . ?
N3 C18 C19 116.4(2) . . ?
C17 C18 C19 121.7(2) . . ?
N4 C19 C18 111.2(2) . . ?
N4 C19 H19A 109.4 . . ?
C18 C19 H19A 109.4 . . ?
N4 C19 H19B 109.4 . . ?
C18 C19 H19B 109.4 . . ?
H19A C19 H19B 108.0 . . ?
N4 C20 C21 113.8(2) . . ?
N4 C20 H20A 108.8 . . ?
C21 C20 H20A 108.8 . . ?
N4 C20 H20B 108.8 . . ?
C21 C20 H20B 108.8 . . ?
H20A C20 H20B 107.7 . . ?
C22 C21 C26 118.5(3) . . ?
C22 C21 C20 122.1(3) . . ?
C26 C21 C20 119.3(3) . . ?
C23 C22 C21 120.9(3) . . ?
C23 C22 H22 119.6 . . ?
C21 C22 H22 119.6 . . ?
C24 C23 C22 120.1(3) . . ?
C24 C23 H23 119.9 . . ?
C22 C23 H23 119.9 . . ?
C25 C24 C23 119.8(3) . . ?
C25 C24 H24 120.1 . . ?
C23 C24 H24 120.1 . . ?
C24 C25 C26 120.1(4) . . ?
C24 C25 H25 119.9 . . ?
C26 C25 H25 119.9 . . ?
C21 C26 C25 120.5(3) . . ?
C21 C26 H26 119.8 . . ?
C25 C26 H26 119.8 . . ?
C32 C27 C28 118.7(2) . . ?
C32 C27 P1 123.9(2) . . ?
C28 C27 P1 117.4(2) . . ?
C29 C28 C27 120.8(3) . . ?
C29 C28 H28 119.6 . . ?
C27 C28 H28 119.6 . . ?
C28 C29 C30 119.6(3) . . ?
C28 C29 H29 120.2 . . ?
C30 C29 H29 120.2 . . ?
C31 C30 C29 120.3(3) . . ?
C31 C30 H30 119.9 . . ?
C29 C30 H30 119.9 . . ?
C30 C31 C32 120.3(3) . . ?
C30 C31 H31 119.9 . . ?
C32 C31 H31 119.9 . . ?
C27 C32 C31 120.2(3) . . ?
C27 C32 H32 119.9 . . ?
C31 C32 H32 119.9 . . ?
C34 C33 C38 118.0(2) . . ?
C34 C33 P1 123.8(2) . . ?
C38 C33 P1 118.14(19) . . ?
C35 C34 C33 120.5(3) . . ?
C35 C34 H34 119.7 . . ?
C33 C34 H34 119.7 . . ?
C36 C35 C34 120.7(3) . . ?
C36 C35 H35 119.7 . . ?
C34 C35 H35 119.7 . . ?
C35 C36 C37 119.6(3) . . ?
C35 C36 H36 120.2 . . ?
C37 C36 H36 120.2 . . ?
C36 C37 C38 120.3(3) . . ?
C36 C37 H37 119.9 . . ?
C38 C37 H37 119.9 . . ?
C37 C38 C33 120.9(3) . . ?
C37 C38 H38 119.6 . . ?
C33 C38 H38 119.6 . . ?
C40 C39 C44 118.2(3) . . ?
C40 C39 P1 123.4(2) . . ?
C44 C39 P1 118.4(2) . . ?
C39 C40 C41 120.4(3) . . ?
C39 C40 H40 119.8 . . ?
C41 C40 H40 119.8 . . ?
C42 C41 C40 120.3(3) . . ?
C42 C41 H41 119.9 . . ?
C40 C41 H41 119.9 . . ?
C43 C42 C41 120.2(3) . . ?
C43 C42 H42 119.9 . . ?
C41 C42 H42 119.9 . . ?
C42 C43 C44 119.8(3) . . ?
C42 C43 H43 120.1 . . ?
C44 C43 H43 120.1 . . ?
C43 C44 C39 121.1(3) . . ?
C43 C44 H44 119.5 . . ?
C39 C44 H44 119.5 . . ?
O1 C45 Ru1 173.5(2) . . ?
F2A B1A F4A 109.9(3) . . ?
F2A B1A F3A 109.9(3) . . ?
F4A B1A F3A 109.2(3) . . ?
F2A B1A F1A 110.2(3) . . ?
F4A B1A F1A 108.8(3) . . ?
F3A B1A F1A 108.9(3) . . ?
F2B B1B F4B 109.9(3) . . ?
F2B B1B F3B 109.4(3) . . ?
F4B B1B F3B 109.5(3) . . ?
F2B B1B F1B 109.5(3) . . ?
F4B B1B F1B 109.3(3) . . ?
F3B B1B F1B 109.1(3) . . ?
C46 O2 H2A 109.5 . . ?
O2 C46 H46A 109.5 . . ?
O2 C46 H46B 109.5 . . ?
H46A C46 H46B 109.5 . . ?
O2 C46 H46C 109.5 . . ?
H46A C46 H46C 109.5 . . ?
H46B C46 H46C 109.5 . . ?
C47 O3 H3A 109.5 . . ?
O3 C47 H47A 109.5 . . ?
O3 C47 H47B 109.5 . . ?
H47A C47 H47B 109.5 . . ?
O3 C47 H47C 109.5 . . ?
H47A C47 H47C 109.5 . . ?
H47B C47 H47C 109.5 . . ?

loop_
_geom_bond_atom_site_label_1
_geom_bond_atom_site_label_2
_geom_bond_distance
_geom_bond_site_symmetry_2
_geom_bond_publ_flag
Ru1 C45 1.838(2) . ?
Ru1 C1 2.017(2) . ?
Ru1 N3 2.1261(19) . ?
Ru1 N4 2.201(2) . ?
Ru1 P1 2.4368(6) . ?
Ru1 H1RU 1.614(5) . ?
P1 C39 1.834(3) . ?
P1 C27 1.840(3) . ?
P1 C33 1.841(2) . ?
O1 C45 1.156(3) . ?
N1 C1 1.364(3) . ?
N1 C3 1.394(3) . ?
N1 C4 1.444(3) . ?
N2 C1 1.364(3) . ?
N2 C2 1.387(3) . ?
N2 C13 1.462(3) . ?
N3 C18 1.348(3) . ?
N3 C14 1.352(3) . ?
N4 C19 1.490(3) . ?
N4 C20 1.495(3) . ?
N4 H4 1.0000 . ?
C2 C3 1.332(4) . ?
C2 H2 0.9500 . ?
C3 H3 0.9500 . ?
C4 C9 1.389(4) . ?
C4 C5 1.393(4) . ?
C5 C6 1.397(4) . ?
C5 C10 1.503(4) . ?
C6 C7 1.377(4) . ?
C6 H6 0.9500 . ?
C7 C8 1.391(4) . ?
C7 C11 1.517(4) . ?
C8 C9 1.395(4) . ?
C8 H8 0.9500 . ?
C9 C12 1.506(4) . ?
C10 H10A 0.9800 . ?
C10 H10B 0.9800 . ?
C10 H10C 0.9800 . ?
C11 H11A 0.9800 . ?
C11 H11B 0.9800 . ?
C11 H11C 0.9800 . ?
C12 H12A 0.9800 . ?
C12 H12B 0.9800 . ?
C12 H12C 0.9800 . ?
C13 C14 1.504(4) . ?
C13 H13A 0.9900 . ?
C13 H13B 0.9900 . ?
C14 C15 1.385(4) . ?
C15 C16 1.382(4) . ?
C15 H15 0.9500 . ?
C16 C17 1.382(4) . ?
C16 H16 0.9500 . ?
C17 C18 1.388(4) . ?
C17 H17 0.9500 . ?
C18 C19 1.503(3) . ?
C19 H19A 0.9900 . ?
C19 H19B 0.9900 . ?
C20 C21 1.511(4) . ?
C20 H20A 0.9900 . ?
C20 H20B 0.9900 . ?
C21 C22 1.383(4) . ?
C21 C26 1.384(4) . ?
C22 C23 1.381(5) . ?
C22 H22 0.9500 . ?
C23 C24 1.376(6) . ?
C23 H23 0.9500 . ?
C24 C25 1.369(6) . ?
C24 H24 0.9500 . ?
C25 C26 1.392(5) . ?
C25 H25 0.9500 . ?
C26 H26 0.9500 . ?
C27 C32 1.389(4) . ?
C27 C28 1.401(4) . ?
C28 C29 1.385(4) . ?
C28 H28 0.9500 . ?
C29 C30 1.384(5) . ?
C29 H29 0.9500 . ?
C30 C31 1.379(5) . ?
C30 H30 0.9500 . ?
C31 C32 1.392(4) . ?
C31 H31 0.9500 . ?
C32 H32 0.9500 . ?
C33 C34 1.391(4) . ?
C33 C38 1.395(4) . ?
C34 C35 1.388(4) . ?
C34 H34 0.9500 . ?
C35 C36 1.372(5) . ?
C35 H35 0.9500 . ?
C36 C37 1.373(5) . ?
C36 H36 0.9500 . ?
C37 C38 1.387(4) . ?
C37 H37 0.9500 . ?
C38 H38 0.9500 . ?
C39 C40 1.387(4) . ?
C39 C44 1.402(4) . ?
C40 C41 1.396(4) . ?
C40 H40 0.9500 . ?
C41 C42 1.377(5) . ?
C41 H41 0.9500 . ?
C42 C43 1.375(5) . ?
C42 H42 0.9500 . ?
C43 C44 1.385(4) . ?
C43 H43 0.9500 . ?
C44 H44 0.9500 . ?
B1A F2A 1.355(4) . ?
B1A F4A 1.358(4) . ?
B1A F3A 1.360(4) . ?
B1A F1A 1.362(4) . ?
B1B F2B 1.337(7) . ?
B1B F4B 1.338(7) . ?
B1B F3B 1.340(7) . ?
B1B F1B 1.340(7) . ?
O2 C46 1.424(4) . ?
O2 H2A 0.8400 . ?
C46 H46A 0.9800 . ?
C46 H46B 0.9800 . ?
C46 H46C 0.9800 . ?
O3 C47 1.449(5) . ?
O3 H3A 0.8400 . ?
C47 H47A 0.9800 . ?
C47 H47B 0.9800 . ?
C47 H47C 0.9800 . ?

loop_
_geom_hbond_atom_site_label_D
_geom_hbond_atom_site_label_H
_geom_hbond_atom_site_label_A
_geom_hbond_distance_DH
_geom_hbond_distance_HA
_geom_hbond_distance_DA
_geom_hbond_angle_DHA
_geom_hbond_site_symmetry_A
O2 H2A F3A 0.84 1.99 2.813(6) 166.0 .
O2 H2A F2B 0.84 2.39 3.086(10) 141.0 .
O2 H2A F3B 0.84 2.58 3.382(11) 161.1 .
O3 H3A F2A 0.84 2.13 2.874(9) 147.7 1_455
O3 H3A F4B 0.84 2.09 2.830(12) 147.1 1_455

loop_
_geom_torsion_atom_site_label_1
_geom_torsion_atom_site_label_2
_geom_torsion_atom_site_label_3
_geom_torsion_atom_site_label_4
_geom_torsion
_geom_torsion_site_symmetry_1
_geom_torsion_site_symmetry_2
_geom_torsion_site_symmetry_3
_geom_torsion_site_symmetry_4
_geom_torsion_publ_flag
C3 N1 C1 N2 0.2(3) . . . . ?
C4 N1 C1 N2 -168.6(2) . . . . ?
C3 N1 C1 Ru1 173.8(2) . . . . ?
C4 N1 C1 Ru1 5.0(4) . . . . ?
C2 N2 C1 N1 -0.5(3) . . . . ?
C13 N2 C1 N1 -176.2(2) . . . . ?
C2 N2 C1 Ru1 -175.03(18) . . . . ?
C13 N2 C1 Ru1 9.3(3) . . . . ?
C1 N2 C2 C3 0.7(3) . . . . ?
C13 N2 C2 C3 176.4(2) . . . . ?
N2 C2 C3 N1 -0.5(3) . . . . ?
C1 N1 C3 C2 0.2(3) . . . . ?
C4 N1 C3 C2 169.4(2) . . . . ?
C1 N1 C4 C9 82.1(3) . . . . ?
C3 N1 C4 C9 -85.4(3) . . . . ?
C1 N1 C4 C5 -100.0(3) . . . . ?
C3 N1 C4 C5 92.4(3) . . . . ?
C9 C4 C5 C6 -3.6(4) . . . . ?
N1 C4 C5 C6 178.6(2) . . . . ?
C9 C4 C5 C10 177.9(3) . . . . ?
N1 C4 C5 C10 0.2(4) . . . . ?
C4 C5 C6 C7 -1.5(4) . . . . ?
C10 C5 C6 C7 177.0(3) . . . . ?
C5 C6 C7 C8 4.2(4) . . . . ?
C5 C6 C7 C11 -176.4(3) . . . . ?
C6 C7 C8 C9 -2.0(4) . . . . ?
C11 C7 C8 C9 178.6(3) . . . . ?
C5 C4 C9 C8 5.7(4) . . . . ?
N1 C4 C9 C8 -176.5(2) . . . . ?
C5 C4 C9 C12 -171.0(2) . . . . ?
N1 C4 C9 C12 6.8(3) . . . . ?
C7 C8 C9 C4 -2.8(4) . . . . ?
C7 C8 C9 C12 173.9(2) . . . . ?
C1 N2 C13 C14 -54.1(3) . . . . ?
C2 N2 C13 C14 130.8(2) . . . . ?
C18 N3 C14 C15 -1.9(4) . . . . ?
Ru1 N3 C14 C15 172.99(18) . . . . ?
C18 N3 C14 C13 175.1(2) . . . . ?
Ru1 N3 C14 C13 -10.1(3) . . . . ?
N2 C13 C14 N3 51.9(3) . . . . ?
N2 C13 C14 C15 -131.1(2) . . . . ?
N3 C14 C15 C16 2.4(4) . . . . ?
C13 C14 C15 C16 -174.4(2) . . . . ?
C14 C15 C16 C17 -0.9(4) . . . . ?
C15 C16 C17 C18 -1.1(4) . . . . ?
C14 N3 C18 C17 -0.3(4) . . . . ?
Ru1 N3 C18 C17 -175.7(2) . . . . ?
C14 N3 C18 C19 177.5(2) . . . . ?
Ru1 N3 C18 C19 2.1(3) . . . . ?
C16 C17 C18 N3 1.8(4) . . . . ?
C16 C17 C18 C19 -175.9(3) . . . . ?
C20 N4 C19 C18 -165.3(2) . . . . ?
Ru1 N4 C19 C18 -40.0(2) . . . . ?
N3 C18 C19 N4 27.1(3) . . . . ?
C17 C18 C19 N4 -155.2(2) . . . . ?
C19 N4 C20 C21 -64.4(3) . . . . ?
Ru1 N4 C20 C21 176.29(18) . . . . ?
N4 C20 C21 C22 96.4(3) . . . . ?
N4 C20 C21 C26 -82.5(3) . . . . ?
C26 C21 C22 C23 0.2(5) . . . . ?
C20 C21 C22 C23 -178.7(3) . . . . ?
C21 C22 C23 C24 0.2(6) . . . . ?
C22 C23 C24 C25 0.0(7) . . . . ?
C23 C24 C25 C26 -0.6(7) . . . . ?
C22 C21 C26 C25 -0.8(6) . . . . ?
C20 C21 C26 C25 178.1(4) . . . . ?
C24 C25 C26 C21 1.1(7) . . . . ?
C39 P1 C27 C32 -1.4(2) . . . . ?
C33 P1 C27 C32 105.8(2) . . . . ?
Ru1 P1 C27 C32 -131.9(2) . . . . ?
C39 P1 C27 C28 179.44(19) . . . . ?
C33 P1 C27 C28 -73.3(2) . . . . ?
Ru1 P1 C27 C28 49.0(2) . . . . ?
C32 C27 C28 C29 -1.8(4) . . . . ?
P1 C27 C28 C29 177.4(2) . . . . ?
C27 C28 C29 C30 2.0(4) . . . . ?
C28 C29 C30 C31 -0.5(5) . . . . ?
C29 C30 C31 C32 -1.3(5) . . . . ?
C28 C27 C32 C31 0.0(4) . . . . ?
P1 C27 C32 C31 -179.1(2) . . . . ?
C30 C31 C32 C27 1.5(5) . . . . ?
C39 P1 C33 C34 109.7(2) . . . . ?
C27 P1 C33 C34 3.1(3) . . . . ?
Ru1 P1 C33 C34 -124.3(2) . . . . ?
C39 P1 C33 C38 -72.1(2) . . . . ?
C27 P1 C33 C38 -178.7(2) . . . . ?
Ru1 P1 C33 C38 53.9(2) . . . . ?
C38 C33 C34 C35 -0.3(4) . . . . ?
P1 C33 C34 C35 177.9(2) . . . . ?
C33 C34 C35 C36 1.2(5) . . . . ?
C34 C35 C36 C37 -1.1(5) . . . . ?
C35 C36 C37 C38 0.1(5) . . . . ?
C36 C37 C38 C33 0.9(5) . . . . ?
C34 C33 C38 C37 -0.8(4) . . . . ?
P1 C33 C38 C37 -179.1(3) . . . . ?
C27 P1 C39 C40 108.2(2) . . . . ?
C33 P1 C39 C40 2.1(3) . . . . ?
Ru1 P1 C39 C40 -120.1(2) . . . . ?
C27 P1 C39 C44 -72.3(2) . . . . ?
C33 P1 C39 C44 -178.4(2) . . . . ?
Ru1 P1 C39 C44 59.4(2) . . . . ?
C44 C39 C40 C41 -1.1(4) . . . . ?
P1 C39 C40 C41 178.4(3) . . . . ?
C39 C40 C41 C42 1.1(5) . . . . ?
C40 C41 C42 C43 -0.1(5) . . . . ?
C41 C42 C43 C44 -0.9(5) . . . . ?
C42 C43 C44 C39 0.9(4) . . . . ?
C40 C39 C44 C43 0.1(4) . . . . ?
P1 C39 C44 C43 -179.4(2) . . . . ?
